data_7029469
loop_
_publ_author_name
'Loganathan, Rangasamy'
'Ramakrishnan, Sethu'
'Suresh, Eringathodi'
'Palaniandavar, Mallayan'
'Riyasdeen, Anvarbatcha'
'Akbarsha, Mohamad Abdulkadhar'

_publ_section_title
;
 Mixed ligand \m-phenoxo-bridged dinuclear copper(ii) complexes with
 diimine co-ligands: efficient chemical nuclease and protease activities
 and cytotoxicity.
;
_journal_issue 16
_journal_name_full 'Dalton transactions (Cambridge, England : 2003)'
_journal_page_first 6177
_journal_page_last 6194
_journal_paper_doi 10.1039/c3dt52518j
_journal_volume 43
_journal_year 2014
_chemical_formula_sum 'C17 H13 Cl Cu N2 O6'
_chemical_formula_weight 440.28
_chemical_name_systematic
; 
 ? 
;
_space_group_IT_number 2
_symmetry_cell_setting triclinic
_symmetry_space_group_name_Hall '-P 1'
_symmetry_space_group_name_H-M 'P -1'
_atom_sites_solution_hydrogens geom
_atom_sites_solution_primary direct
_atom_sites_solution_secondary difmap
_audit_creation_method SHELXL-97
_cell_angle_alpha 78.045(8)
_cell_angle_beta 69.619(8)
_cell_angle_gamma 82.745(8)
_cell_formula_units_Z 2
_cell_length_a 8.483(4)
_cell_length_b 9.426(5)
_cell_length_c 11.880(6)
_cell_measurement_reflns_used 1434
_cell_measurement_temperature 293(2)
_cell_measurement_theta_max 26.43
_cell_measurement_theta_min 2.98
_cell_volume 869.6(8)
_computing_cell_refinement 'BRUKER SMART'
_computing_data_collection 'BRUKER SMART'
_computing_data_reduction 'BRUKER SAINT'
_computing_molecular_graphics ORTEP
_computing_publication_material 'BRUKER SHELXTL'
_computing_structure_refinement 'SHELXL-97 (Sheldrick, 1997)'
_computing_structure_solution 'SHELXS-97 (Sheldrick, 1990)'
_diffrn_ambient_temperature 293(2)
_diffrn_measured_fraction_theta_full 0.980
_diffrn_measured_fraction_theta_max 0.980
_diffrn_measurement_device_type 'Bruker Smart apex ccd diffractometer'
_diffrn_measurement_method 'OMEGA-PHI SCAN'
_diffrn_radiation_monochromator graphite
_diffrn_radiation_source 'fine-focus sealed tube'
_diffrn_radiation_type MoK\a
_diffrn_radiation_wavelength 0.71073
_diffrn_reflns_av_R_equivalents 0.0251
_diffrn_reflns_av_sigmaI/netI 0.0423
_diffrn_reflns_limit_h_max 10
_diffrn_reflns_limit_h_min -10
_diffrn_reflns_limit_k_max 12
_diffrn_reflns_limit_k_min -12
_diffrn_reflns_limit_l_max 14
_diffrn_reflns_limit_l_min -15
_diffrn_reflns_number 7226
_diffrn_reflns_theta_full 27.00
_diffrn_reflns_theta_max 27.00
_diffrn_reflns_theta_min 1.86
_exptl_absorpt_coefficient_mu 1.448
_exptl_absorpt_correction_T_max 0.8454
_exptl_absorpt_correction_T_min 0.7135
_exptl_absorpt_correction_type multi-scan
_exptl_absorpt_process_details 'BRUKER SADABS'
_exptl_crystal_colour GREEN
_exptl_crystal_density_diffrn 1.681
_exptl_crystal_density_method 'not measured'
_exptl_crystal_description BLOCKS
_exptl_crystal_F_000 446
_exptl_crystal_size_max 0.25
_exptl_crystal_size_mid 0.20
_exptl_crystal_size_min 0.12
_refine_diff_density_max 0.673
_refine_diff_density_min -0.493
_refine_diff_density_rms 0.092
_refine_ls_extinction_method none
_refine_ls_goodness_of_fit_ref 1.116
_refine_ls_hydrogen_treatment mixed
_refine_ls_matrix_type full
_refine_ls_number_parameters 244
_refine_ls_number_reflns 3717
_refine_ls_number_restraints 0
_refine_ls_restrained_S_all 1.116
_refine_ls_R_factor_all 0.0687
_refine_ls_R_factor_gt 0.0583
_refine_ls_shift/su_max 0.001
_refine_ls_shift/su_mean 0.000
_refine_ls_structure_factor_coef Fsqd
_refine_ls_weighting_details 'calc w=1/[\s^2^(Fo^2^)+(0.0594P)^2^+0.8607P] where P=(Fo^2^+2Fc^2^)/3'
_refine_ls_weighting_scheme calc
_refine_ls_wR_factor_gt 0.1298
_refine_ls_wR_factor_ref 0.1351
_reflns_number_gt 3198
_reflns_number_total 3717
_reflns_threshold_expression >2sigma(I)
_cod_data_source_file c3dt52518j2.cif
_cod_data_source_block 2mptmrev
_cod_depositor_comments
;
The following automatic conversions were performed:

'_symmetry_cell_setting' value 'Triclinic' changed to 'triclinic'
according to
/usr/data/users/saulius/crontab/automatic-downloads/current/RSC/lib/dictionaries/cif_core.dic
dictionary named 'cif_core.dic' version 2.4.2 from
2011-04-26.

'_exptl_absorpt_correction_type' value 'MULTI-SCAN'
changed to 'multi-scan' according to
/usr/data/users/saulius/crontab/automatic-downloads/current/RSC/lib/dictionaries/cif_core.dic
dictionary named 'cif_core.dic' version 2.4.2 from 2011-04-26.

Automatic conversion script
Id: cif_fix_values 2281 2013-09-26 08:29:07Z andrius 
;
_cod_original_cell_volume 869.7(8)
_cod_original_sg_symbol_H-M P-1
_cod_database_code 7029469

loop_
_symmetry_equiv_pos_as_xyz
'x, y, z'
'-x, -y, -z'

loop_
_atom_site_label
_atom_site_type_symbol
_atom_site_fract_x
_atom_site_fract_y
_atom_site_fract_z
_atom_site_U_iso_or_equiv
_atom_site_adp_type
_atom_site_occupancy
_atom_site_symmetry_multiplicity
_atom_site_calc_flag
_atom_site_refinement_flags
Cu1 Cu 0.51671(6) 0.89848(5) 0.89067(4) 0.03516(17) Uani 1 1 d .
Cl1 Cl 0.77885(12) 0.69090(10) 0.66237(9) 0.0407(2) Uani 1 1 d .
N2 N 0.6179(4) 1.0625(3) 0.7576(3) 0.0346(7) Uani 1 1 d .
N1 N 0.3578(4) 0.9151(3) 0.7980(3) 0.0367(7) Uani 1 1 d .
O1 O 0.6680(3) 0.9056(3) 0.9761(3) 0.0403(6) Uani 1 1 d .
O2 O 0.4034(4) 0.7328(3) 1.0074(2) 0.0438(7) Uani 1 1 d .
O3 O 0.7076(6) 0.6951(4) 0.7906(3) 0.0864(13) Uani 1 1 d .
O4 O 0.9016(6) 0.5771(4) 0.6458(5) 0.0958(14) Uani 1 1 d .
O5 O 0.8512(5) 0.8254(4) 0.6015(3) 0.0659(10) Uani 1 1 d .
O6 O 0.6486(6) 0.6700(5) 0.6200(5) 0.1013(16) Uani 1 1 d .
C1 C 0.7129(5) 0.7922(4) 1.0470(3) 0.0365(8) Uani 1 1 d .
C2 C 0.8590(5) 0.7956(5) 1.0760(4) 0.0467(10) Uani 1 1 d .
H2 H 0.9231 0.8767 1.0438 0.056 Uiso 1 1 calc R
C3 C 0.9092(6) 0.6816(5) 1.1509(5) 0.0586(12) Uani 1 1 d .
H3 H 1.0080 0.6863 1.1671 0.070 Uiso 1 1 calc R
C4 C 0.8162(7) 0.5595(6) 1.2032(5) 0.0678(14) Uani 1 1 d .
H4 H 0.8519 0.4834 1.2542 0.081 Uiso 1 1 calc R
C5 C 0.6721(6) 0.5522(5) 1.1790(4) 0.0552(12) Uani 1 1 d .
H5 H 0.6080 0.4716 1.2154 0.066 Uiso 1 1 calc R
C6 C 0.6185(5) 0.6654(4) 1.0994(4) 0.0400(9) Uani 1 1 d .
C7 C 0.4670(5) 0.6488(4) 1.0785(4) 0.0421(9) Uani 1 1 d .
H7 H 0.4091 0.5665 1.1224 0.051 Uiso 1 1 calc R
C8 C 0.7553(5) 1.1302(4) 0.7435(4) 0.0413(9) Uani 1 1 d .
H8 H 0.8140 1.0977 0.7980 0.050 Uiso 1 1 calc R
C9 C 0.8124(6) 1.2456(5) 0.6515(4) 0.0493(10) Uani 1 1 d .
H9 H 0.9094 1.2892 0.6428 0.059 Uiso 1 1 calc R
C10 C 0.7240(6) 1.2957(5) 0.5726(4) 0.0538(11) Uani 1 1 d .
H10 H 0.7589 1.3755 0.5112 0.065 Uiso 1 1 calc R
C11 C 0.5832(6) 1.2271(5) 0.5846(4) 0.0489(10) Uani 1 1 d .
H11 H 0.5225 1.2597 0.5314 0.059 Uiso 1 1 calc R
C12 C 0.5336(5) 1.1080(4) 0.6780(3) 0.0353(8) Uani 1 1 d .
C14 C 0.2907(6) 1.0442(5) 0.6244(4) 0.0466(10) Uani 1 1 d .
H14 H 0.3137 1.1174 0.5561 0.056 Uiso 1 1 calc R
C15 C 0.1576(6) 0.9572(5) 0.6525(4) 0.0512(11) Uani 1 1 d .
H15 H 0.0904 0.9714 0.6034 0.061 Uiso 1 1 calc R
C13 C 0.3891(5) 1.0214(4) 0.6984(3) 0.0380(8) Uani 1 1 d .
C16 C 0.1260(6) 0.8497(5) 0.7537(4) 0.0508(11) Uani 1 1 d .
H16 H 0.0368 0.7904 0.7745 0.061 Uiso 1 1 calc R
C17 C 0.2292(5) 0.8313(4) 0.8240(4) 0.0444(9) Uani 1 1 d .
H17 H 0.2086 0.7578 0.8921 0.053 Uiso 1 1 calc R

loop_
_atom_site_aniso_label
_atom_site_aniso_U_11
_atom_site_aniso_U_22
_atom_site_aniso_U_33
_atom_site_aniso_U_23
_atom_site_aniso_U_13
_atom_site_aniso_U_12
Cu1 0.0380(3) 0.0342(3) 0.0348(3) 0.00059(18) -0.0156(2) -0.00842(19)
Cl1 0.0417(5) 0.0390(5) 0.0426(5) -0.0040(4) -0.0159(4) -0.0064(4)
N2 0.0364(17) 0.0343(16) 0.0326(16) -0.0057(13) -0.0111(14) -0.0019(13)
N1 0.0395(17) 0.0359(17) 0.0361(17) -0.0065(13) -0.0141(14) -0.0029(14)
O1 0.0450(15) 0.0342(14) 0.0470(16) 0.0009(11) -0.0249(13) -0.0064(12)
O2 0.0458(16) 0.0447(16) 0.0411(16) 0.0027(12) -0.0171(13) -0.0126(13)
O3 0.118(3) 0.072(3) 0.049(2) -0.0049(18) -0.003(2) -0.011(2)
O4 0.083(3) 0.067(3) 0.129(4) -0.025(2) -0.029(3) 0.023(2)
O5 0.079(2) 0.056(2) 0.062(2) 0.0054(16) -0.0234(19) -0.0309(18)
O6 0.102(3) 0.104(3) 0.122(4) 0.025(3) -0.078(3) -0.050(3)
C1 0.041(2) 0.037(2) 0.0295(19) -0.0076(15) -0.0097(16) 0.0030(16)
C2 0.048(2) 0.046(2) 0.050(2) -0.0042(19) -0.020(2) -0.0068(19)
C3 0.054(3) 0.061(3) 0.070(3) -0.010(2) -0.038(3) 0.008(2)
C4 0.077(4) 0.056(3) 0.073(3) 0.008(2) -0.043(3) 0.010(3)
C5 0.066(3) 0.037(2) 0.058(3) 0.005(2) -0.023(2) 0.001(2)
C6 0.048(2) 0.0315(19) 0.039(2) -0.0041(15) -0.0147(18) 0.0008(17)
C7 0.048(2) 0.034(2) 0.040(2) -0.0005(16) -0.0110(18) -0.0117(17)
C8 0.040(2) 0.040(2) 0.043(2) -0.0069(17) -0.0121(18) -0.0055(17)
C9 0.045(2) 0.051(3) 0.048(2) -0.0044(19) -0.006(2) -0.020(2)
C10 0.069(3) 0.045(2) 0.043(2) 0.0053(19) -0.014(2) -0.020(2)
C11 0.059(3) 0.047(2) 0.039(2) 0.0016(18) -0.020(2) -0.004(2)
C12 0.043(2) 0.0322(19) 0.0313(19) -0.0074(14) -0.0116(16) -0.0022(16)
C14 0.053(3) 0.051(2) 0.039(2) -0.0041(18) -0.022(2) -0.003(2)
C15 0.049(3) 0.059(3) 0.055(3) -0.014(2) -0.028(2) 0.001(2)
C13 0.039(2) 0.039(2) 0.036(2) -0.0104(16) -0.0111(17) 0.0007(16)
C16 0.045(2) 0.055(3) 0.061(3) -0.013(2) -0.024(2) -0.008(2)
C17 0.042(2) 0.043(2) 0.050(2) -0.0060(18) -0.0183(19) -0.0043(18)

loop_
_atom_type_symbol
_atom_type_description
_atom_type_scat_dispersion_real
_atom_type_scat_dispersion_imag
_atom_type_scat_source
C C 0.0033 0.0016 'International Tables Vol C Tables 4.2.6.8 and 6.1.1.4'
H H 0.0000 0.0000 'International Tables Vol C Tables 4.2.6.8 and 6.1.1.4'
N N 0.0061 0.0033 'International Tables Vol C Tables 4.2.6.8 and 6.1.1.4'
O O 0.0106 0.0060 'International Tables Vol C Tables 4.2.6.8 and 6.1.1.4'
Cl Cl 0.1484 0.1585 'International Tables Vol C Tables 4.2.6.8 and 6.1.1.4'
Cu Cu 0.3201 1.2651 'International Tables Vol C Tables 4.2.6.8 and 6.1.1.4'

loop_
_geom_angle_atom_site_label_1
_geom_angle_atom_site_label_2
_geom_angle_atom_site_label_3
_geom_angle
O1 Cu1 O2 93.38(12)
O1 Cu1 N1 173.62(12)
O2 Cu1 N1 91.63(13)
O1 Cu1 N2 93.62(12)
O2 Cu1 N2 172.78(12)
N1 Cu1 N2 81.51(13)
O4 Cl1 O6 111.0(3)
O4 Cl1 O5 110.4(3)
O6 Cl1 O5 110.1(2)
O4 Cl1 O3 108.4(3)
O6 Cl1 O3 108.5(3)
O5 Cl1 O3 108.4(2)
C8 N2 C12 119.0(3)
C8 N2 Cu1 126.4(3)
C12 N2 Cu1 114.5(2)
C17 N1 C13 118.9(3)
C17 N1 Cu1 126.4(3)
C13 N1 Cu1 114.6(3)
C1 O1 Cu1 123.7(2)
C7 O2 Cu1 123.6(3)
O1 C1 C2 119.1(4)
O1 C1 C6 123.8(4)
C2 C1 C6 117.1(4)
C3 C2 C1 121.3(4)
C3 C2 H2 119.4
C1 C2 H2 119.4
C2 C3 C4 121.6(4)
C2 C3 H3 119.2
C4 C3 H3 119.2
C5 C4 C3 119.3(4)
C5 C4 H4 120.4
C3 C4 H4 120.4
C4 C5 C6 121.0(4)
C4 C5 H5 119.5
C6 C5 H5 119.5
C5 C6 C7 117.4(4)
C5 C6 C1 119.8(4)
C7 C6 C1 122.8(4)
O2 C7 C6 127.1(4)
O2 C7 H7 116.5
C6 C7 H7 116.5
N2 C8 C9 122.4(4)
N2 C8 H8 118.8
C9 C8 H8 118.8
C10 C9 C8 118.9(4)
C10 C9 H9 120.6
C8 C9 H9 120.6
C9 C10 C11 119.8(4)
C9 C10 H10 120.1
C11 C10 H10 120.1
C10 C11 C12 118.8(4)
C10 C11 H11 120.6
C12 C11 H11 120.6
N2 C12 C11 121.1(4)
N2 C12 C13 114.6(3)
C11 C12 C13 124.4(4)
C13 C14 C15 119.5(4)
C13 C14 H14 120.2
C15 C14 H14 120.2
C16 C15 C14 119.3(4)
C16 C15 H15 120.4
C14 C15 H15 120.4
N1 C13 C14 121.1(4)
N1 C13 C12 114.6(3)
C14 C13 C12 124.3(4)
C15 C16 C17 118.7(4)
C15 C16 H16 120.7
C17 C16 H16 120.7
N1 C17 C16 122.6(4)
N1 C17 H17 118.7
C16 C17 H17 118.7

loop_
_geom_bond_atom_site_label_1
_geom_bond_atom_site_label_2
_geom_bond_distance
Cu1 O1 1.908(3)
Cu1 O2 1.960(3)
Cu1 N1 1.991(3)
Cu1 N2 2.001(3)
Cl1 O4 1.392(4)
Cl1 O6 1.413(4)
Cl1 O5 1.419(3)
Cl1 O3 1.437(4)
N2 C8 1.342(5)
N2 C12 1.348(5)
N1 C17 1.339(5)
N1 C13 1.353(5)
O1 C1 1.320(4)
O2 C7 1.250(5)
C1 C2 1.404(6)
C1 C6 1.430(5)
C2 C3 1.371(6)
C2 H2 0.9300
C3 C4 1.388(7)
C3 H3 0.9300
C4 C5 1.362(7)
C4 H4 0.9300
C5 C6 1.413(6)
C5 H5 0.9300
C6 C7 1.424(6)
C7 H7 0.9300
C8 C9 1.373(6)
C8 H8 0.9300
C9 C10 1.371(6)
C9 H9 0.9300
C10 C11 1.379(6)
C10 H10 0.9300
C11 C12 1.395(5)
C11 H11 0.9300
C12 C13 1.480(5)
C14 C13 1.380(6)
C14 C15 1.384(6)
C14 H14 0.9300
C15 C16 1.372(6)
C15 H15 0.9300
C16 C17 1.380(6)
C16 H16 0.9300
C17 H17 0.9300
